data_7130033
loop_
_publ_author_name
'Bai, Wei'
'Sun, Yue'
'Wang, Yilun'
'Zhou, Yan'
'Zhao, Yue'
'Bao, Xiao'
'Yang, Li'

_publ_section_title
;
 An aromatic dimetallapolycyclic complex with two rhenapyrylium rings
;
_journal_name_full 'Chemical Communications'
_journal_paper_doi 10.1039/D2CC01789J
_journal_year 2022
_chemical_formula_moiety 'C33 H31 Cl3 O P2 Re, C33 H29 Cl3 O P2 Re, C3 H7, C H2 Cl2, [+ solvents]'
_chemical_formula_sum 'C70 H69 Cl8 O2 P4 Re2'
_chemical_formula_weight 1722.13
_space_group_crystal_system triclinic
_space_group_IT_number 2
_space_group_name_Hall '-P 1'
_space_group_name_H-M_alt 'P -1'
_atom_sites_solution_hydrogens geom
_atom_sites_solution_primary iterative
_audit_creation_date 2022-04-23
_audit_creation_method
;
Olex2 1.5
(compiled 2022.04.07 svn.rca3783a0 for OlexSys, GUI svn.r6498)
;
_audit_update_record
;
2022-04-24 deposited with the CCDC.	2022-05-02 downloaded from the CCDC.
;
_cell_angle_alpha 87.311(4)
_cell_angle_beta 88.052(4)
_cell_angle_gamma 83.508(4)
_cell_formula_units_Z 2
_cell_length_a 13.5626(6)
_cell_length_b 16.9269(8)
_cell_length_c 17.6821(8)
_cell_measurement_reflns_used 33288
_cell_measurement_temperature 120
_cell_measurement_theta_max 66.596
_cell_measurement_theta_min 3.709
_cell_volume 4027.2(3)
_computing_cell_refinement 'Bruker FRAMBO'
_computing_data_collection 'Bruker FRAMBO'
_computing_data_reduction 'Bruker SAINT'
_computing_molecular_graphics 'Olex2 1.5 (Dolomanov et al., 2009)'
_computing_publication_material 'Olex2 1.5 (Dolomanov et al., 2009)'
_computing_structure_refinement 'SHELXL 2018/3 (Sheldrick, 2015)'
_computing_structure_solution 'olex2.solve 1.5 (Bourhis et al., 2015)'
_diffrn_ambient_temperature 120
_diffrn_detector 'Bruker APEX2 area detector'
_diffrn_detector_area_resol_mean 7.9
_diffrn_detector_type 'CCD area detector'
_diffrn_measured_fraction_theta_full 0.968
_diffrn_measured_fraction_theta_max 0.968
_diffrn_measurement_device 'three-circle diffractometer'
_diffrn_measurement_device_type 'multiwire proportional'
_diffrn_measurement_method 'phi and omega scans'
_diffrn_radiation_monochromator graphite
_diffrn_radiation_probe x-ray
_diffrn_radiation_type CuK\a
_diffrn_radiation_wavelength 1.54178
_diffrn_reflns_av_R_equivalents 0.1394
_diffrn_reflns_av_unetI/netI 0.1511
_diffrn_reflns_Laue_measured_fraction_full 0.968
_diffrn_reflns_Laue_measured_fraction_max 0.968
_diffrn_reflns_limit_h_max 16
_diffrn_reflns_limit_h_min -15
_diffrn_reflns_limit_k_max 20
_diffrn_reflns_limit_k_min -20
_diffrn_reflns_limit_l_max 21
_diffrn_reflns_limit_l_min -17
_diffrn_reflns_number 33288
_diffrn_reflns_point_group_measured_fraction_full 0.968
_diffrn_reflns_point_group_measured_fraction_max 0.968
_diffrn_reflns_theta_full 66.596
_diffrn_reflns_theta_max 66.596
_diffrn_reflns_theta_min 3.709
_diffrn_source 'microfocus sealed X-ray tube'
_diffrn_source_type 'Incoatec I\ms'
_exptl_absorpt_coefficient_mu 9.276
_exptl_absorpt_correction_T_max 0.455
_exptl_absorpt_correction_T_min 0.396
_exptl_absorpt_correction_type multi-scan
_exptl_crystal_colour 'reddish red'
_exptl_crystal_colour_modifier reddish
_exptl_crystal_colour_primary red
_exptl_crystal_density_diffrn 1.420
_exptl_crystal_description block
_exptl_crystal_F_000 1702
_exptl_crystal_size_max 0.08
_exptl_crystal_size_mid 0.06
_exptl_crystal_size_min 0.05
_refine_diff_density_max 4.622
_refine_diff_density_min -1.435
_refine_diff_density_rms 0.288
_refine_ls_extinction_method none
_refine_ls_goodness_of_fit_ref 1.058
_refine_ls_hydrogen_treatment constr
_refine_ls_matrix_type full
_refine_ls_number_parameters 686
_refine_ls_number_reflns 13766
_refine_ls_number_restraints 223
_refine_ls_restrained_S_all 1.060
_refine_ls_R_factor_all 0.1568
_refine_ls_R_factor_gt 0.1105
_refine_ls_shift/su_max 0.001
_refine_ls_shift/su_mean 0.000
_refine_ls_structure_factor_coef Fsqd
_refine_ls_weighting_details 'w=1/[\s^2^(Fo^2^)+(0.2000P)^2^] where P=(Fo^2^+2Fc^2^)/3'
_refine_ls_weighting_scheme calc
_refine_ls_wR_factor_gt 0.2699
_refine_ls_wR_factor_ref 0.2942
_reflns_Friedel_coverage 0.000
_reflns_number_gt 9638
_reflns_number_total 13766
_reflns_threshold_expression 'I > 2\s(I)'
_cod_data_source_file d2cc01789j2.cif
_cod_data_source_block baiwei25
_cod_database_code 7130033
_shelx_shelxl_version_number 2018/3
_shelx_space_group_comment
;
The symmetry employed for this shelxl refinement is uniquely defined
by the following loop, which should always be used as a source of
symmetry information in preference to the above space-group names.
They are only intended as comments.
;
_olex2_refinement_description
;
1. Fixed Uiso
 At 1.2 times of:
  All C(H) groups, All C(H,H) groups
 At 1.5 times of:
  All C(H,H,H) groups
2. Restrained distances
 C70_$1-C70
 1.54 with sigma of 0.02
3. Uiso/Uaniso restraints and constraints
C70 \\sim C69 \\sim C68: within 2A with sigma of 0.01 and sigma for terminal
atoms of 0.01 within 2A
C13 \\sim C11 \\sim C10 \\sim C9 \\sim C14 \\sim C12 \\sim C51 \\sim C52 \\sim
C50 \\sim C49 \\sim C53 \\sim C48 \\sim C25 \\sim C24 \\sim C23 \\sim C22 \\sim
C26: within 2A with sigma of 0.01 and sigma for terminal atoms of 0.01 within 2A
C39 \\sim C38 \\sim C70 \\sim C69 \\sim C68 \\sim C44 \\sim C45 \\sim C21 \\sim
C32 \\sim C28 \\sim C29 \\sim C30 \\sim C31 \\sim C27: within 2A with sigma of
0.01 and sigma for terminal atoms of 0.01 within 2A
C68 \\sim C69 \\sim C70 \\sim C67: within 2A with sigma of 0.01 and sigma for
terminal atoms of 0.01 within 2A
C21 \\sim C7 \\sim C40 \\sim C36 \\sim C37: within 2A with sigma of 0.01 and
sigma for terminal atoms of 0.01 within 2A
C16 \\sim C7: within 2A with sigma of 0.01 and sigma for terminal atoms of 0.01
within 2A
C21: within 2A with sigma of 0.01 and sigma for terminal atoms of 0.01 within 2A
C18: within 2A with sigma of 0.01 and sigma for terminal atoms of 0.01 within 2A
C70: within 2A with sigma of 0.01 and sigma for terminal atoms of 0.01 within 2A
Re2 \\sim Re1: within 2A with sigma of 0.01 and sigma for terminal atoms of
0.01 within 2A
Cl8 \\sim Cl7: within 2A with sigma of 0.01 and sigma for terminal atoms of
0.01 within 2A
Uanis(C57) \\sim Ueq: with sigma of 0.01 and sigma for terminal atoms of 0.01
Uanis(C26) \\sim Ueq, Uanis(C9) \\sim Ueq: with sigma of 0.01 and sigma for
terminal atoms of 0.01
Uanis(C58) \\sim Ueq: with sigma of 0.01 and sigma for terminal atoms of 0.01
Uanis(C18) \\sim Ueq: with sigma of 0.01 and sigma for terminal atoms of 0.01
Uanis(Cl8) \\sim Ueq: with sigma of 0.01 and sigma for terminal atoms of 0.01
Uanis(C21) \\sim Ueq: with sigma of 0.01 and sigma for terminal atoms of 0.01
Uanis(C70) \\sim Ueq: with sigma of 0.01 and sigma for terminal atoms of 0.01
Uanis(Re2) \\sim Ueq: with sigma of 0.01 and sigma for terminal atoms of 0.01
4. Rigid body (RIGU) restrains
 C18
 with sigma for 1-2 distances of 0.01 and sigma for 1-3 distances of 0.01
 C70
 with sigma for 1-2 distances of 0.01 and sigma for 1-3 distances of 0.01
5.a Ternary CH refined with riding coordinates:
 C34(H34), C1(H1)
5.b Secondary CH2 refined with riding coordinates:
 C69(H69A,H69B), C70(H70A,H70B), C67(H67A,H67B)
5.c Aromatic/amide H refined with riding coordinates:
 C40(H40), C47(H47), C43(H43), C44(H44), C45(H45), C46(H46), C49(H49),
 C50(H50), C51(H51), C52(H52), C53(H53), C59(H59), C58(H58), C57(H57), C56(H56),
  C55(H55), C62(H62), C63(H63), C64(H64), C65(H65), C66(H66), C7(H7), C13(H13),
 C14(H14), C10(H10), C11(H11), C12(H12), C16(H16), C18(H18), C20(H20), C22(H22),
  C23(H23), C24(H24), C25(H25), C26(H26), C28(H28), C29(H29), C30(H30),
 C31(H31), C32(H32)
5.d Fitted hexagon refined as free rotating group:
 C47(C42,C43,C44,C45,C46), C48(C49,C50,C51,C52,C53), C54(C59,C58,C57,C56,C55),
 C61(C62,C63,C64,C65,C66), C13(C14,C9,C10,C11,C12), C15(C16,C17,C18,C19,C20),
 C22(C23,C24,C25,C26,C21), C27(C28,C29,C30,C31,C32)
5.e Idealised Me refined as rotating group:
 C39(H39A,H39B,H39C), C41(H41A,H41B,H41C), C60(H60A,H60B,H60C), C6(H6A,H6B,
 H6C), C8(H8A,H8B,H8C), C33(H33A,H33B,H33C), C68(H68A,H68B,H68C)
;
_platon_squeeze_special_details
;
A solvent mask was calculated and 468 electrons were 
found in a volume of 809\%A^3^ in 1 void per unit cell. 
This is consistent with the presence of 
2.5[CH2CL2] per Asymmetric Unit 
which account for 210 electrons 
per unit cell.
;
_platon_squeeze_void_probe_radius 1.20
_olex2_submission_special_instructions 'No special instructions were received'

loop_
_space_group_symop_operation_xyz
'x, y, z'
'-x, -y, -z'

loop_
_atom_site_label
_atom_site_type_symbol
_atom_site_fract_x
_atom_site_fract_y
_atom_site_fract_z
_atom_site_U_iso_or_equiv
_atom_site_adp_type
_atom_site_occupancy
_atom_site_site_symmetry_order
_atom_site_calc_flag
_atom_site_refinement_flags_posn
_atom_site_refinement_flags_adp
_atom_site_refinement_flags_occupancy
_atom_site_disorder_assembly
_atom_site_disorder_group
Re2 Re 0.67498(4) 0.83231(3) -0.34305(3) 0.0569(2) Uani 1 1 d . U . . .
Cl4 Cl 0.6938(3) 0.7048(2) -0.39943(19) 0.0794(10) Uani 1 1 d . . . . .
Cl5 Cl 0.8412(3) 0.8068(2) -0.29568(18) 0.0741(10) Uani 1 1 d . . . . .
Cl6 Cl 0.6294(3) 0.7620(2) -0.22509(18) 0.0767(10) Uani 1 1 d . . . . .
P3 P 0.6600(2) 0.94915(19) -0.26742(16) 0.0504(7) Uani 1 1 d . . . . .
P4 P 0.7997(3) 0.8396(2) -0.52239(17) 0.0587(8) Uani 1 1 d . . . . .
O2 O 0.5255(7) 0.8358(5) -0.3526(5) 0.057(2) Uani 1 1 d . . . . .
C34 C 0.7620(10) 0.8848(8) -0.4372(7) 0.058(3) Uani 1 1 d . . . . .
H34 H 0.804775 0.925320 -0.421729 0.070 Uiso 1 1 calc R U . . .
C35 C 0.6542(9) 0.9084(7) -0.4277(6) 0.049(3) Uani 1 1 d . . . . .
C36 C 0.5777(9) 0.9531(7) -0.4647(6) 0.053(2) Uani 1 1 d . U . . .
C37 C 0.4781(9) 0.9388(7) -0.4442(6) 0.053(2) Uani 1 1 d . U . . .
C38 C 0.4575(13) 0.8758(9) -0.3888(7) 0.068(3) Uani 1 1 d . U . . .
C39 C 0.3552(13) 0.8593(10) -0.3745(8) 0.078(4) Uani 1 1 d . U . . .
H39A H 0.354418 0.809038 -0.344800 0.117 Uiso 1 1 calc R U . . .
H39B H 0.323240 0.855271 -0.422885 0.117 Uiso 1 1 calc R U . . .
H39C H 0.319058 0.902544 -0.346350 0.117 Uiso 1 1 calc R U . . .
C40 C 0.5988(9) 1.0112(7) -0.5193(6) 0.050(2) Uani 1 1 d . U . . .
H40 H 0.666099 1.017520 -0.532409 0.060 Uiso 1 1 calc R U . . .
C41 C 0.7164(11) 0.9344(10) -0.1750(8) 0.076(4) Uani 1 1 d . . . . .
H41A H 0.689769 0.889838 -0.147013 0.113 Uiso 1 1 calc R U . . .
H41B H 0.701236 0.982879 -0.146605 0.113 Uiso 1 1 calc R U . . .
H41C H 0.788502 0.922721 -0.181765 0.113 Uiso 1 1 calc R U . . .
C47 C 0.6655(5) 1.0848(5) -0.3642(5) 0.065(3) Uani 1 1 d G . . . .
H47 H 0.596414 1.082942 -0.369692 0.078 Uiso 1 1 calc R U . . .
C42 C 0.7186(6) 1.0302(5) -0.3155(5) 0.055(3) Uani 1 1 d G . . . .
C43 C 0.8197(6) 1.0330(6) -0.3074(5) 0.075(4) Uani 1 1 d G . . . .
H43 H 0.855966 0.995648 -0.274091 0.090 Uiso 1 1 calc R U . . .
C44 C 0.8678(5) 1.0904(7) -0.3481(6) 0.092(4) Uani 1 1 d G U . . .
H44 H 0.936901 1.092267 -0.342568 0.110 Uiso 1 1 calc R U . . .
C45 C 0.8147(8) 1.1450(6) -0.3968(6) 0.092(4) Uani 1 1 d G U . . .
H45 H 0.847594 1.184225 -0.424608 0.110 Uiso 1 1 calc R U . . .
C46 C 0.7136(8) 1.1422(5) -0.4049(5) 0.083(5) Uani 1 1 d G . . . .
H46 H 0.677350 1.179563 -0.438171 0.099 Uiso 1 1 calc R U . . .
C48 C 0.5326(5) 0.9935(5) -0.2423(5) 0.061(3) Uani 1 1 d G U . . .
C49 C 0.5117(6) 1.0746(5) -0.2320(5) 0.070(3) Uani 1 1 d G U . . .
H49 H 0.561321 1.109181 -0.242905 0.085 Uiso 1 1 calc R U . . .
C50 C 0.4180(7) 1.1052(4) -0.2056(6) 0.080(3) Uani 1 1 d G U . . .
H50 H 0.403683 1.160699 -0.198532 0.096 Uiso 1 1 calc R U . . .
C51 C 0.3453(5) 1.0547(6) -0.1896(6) 0.081(3) Uani 1 1 d G U . . .
H51 H 0.281343 1.075636 -0.171579 0.097 Uiso 1 1 calc R U . . .
C52 C 0.3663(5) 0.9736(5) -0.1999(5) 0.075(3) Uani 1 1 d G U . . .
H52 H 0.316640 0.939052 -0.188997 0.090 Uiso 1 1 calc R U . . .
C53 C 0.4599(6) 0.9430(4) -0.2263(5) 0.066(3) Uani 1 1 d G U . . .
H53 H 0.474278 0.887532 -0.233370 0.079 Uiso 1 1 calc R U . . .
C54 C 0.8926(7) 0.7560(6) -0.5102(6) 0.074(4) Uani 1 1 d G . . . .
C59 C 0.8800(7) 0.6806(7) -0.5335(6) 0.091(5) Uani 1 1 d G . . . .
H59 H 0.819613 0.671429 -0.555520 0.110 Uiso 1 1 calc R U . . .
C58 C 0.9556(9) 0.6186(5) -0.5244(7) 0.097(5) Uani 1 1 d G U . . .
H58 H 0.946993 0.567051 -0.540284 0.117 Uiso 1 1 calc R U . . .
C57 C 1.0439(8) 0.6320(6) -0.4921(7) 0.093(5) Uani 1 1 d G U . . .
H57 H 1.095644 0.589664 -0.485930 0.112 Uiso 1 1 calc R U . . .
C56 C 1.0566(6) 0.7075(7) -0.4689(7) 0.107(6) Uani 1 1 d G . . . .
H56 H 1.116916 0.716654 -0.446812 0.129 Uiso 1 1 calc R U . . .
C55 C 0.9809(8) 0.7695(5) -0.4779(6) 0.089(5) Uani 1 1 d G . . . .
H55 H 0.989536 0.821034 -0.462048 0.107 Uiso 1 1 calc R U . . .
C60 C 0.6973(10) 0.8078(8) -0.5718(7) 0.059(3) Uani 1 1 d . . . . .
H60A H 0.668011 0.766249 -0.540999 0.088 Uiso 1 1 calc R U . . .
H60B H 0.721528 0.786623 -0.620447 0.088 Uiso 1 1 calc R U . . .
H60C H 0.646918 0.853240 -0.580558 0.088 Uiso 1 1 calc R U . . .
C61 C 0.8484(6) 0.9180(4) -0.5813(4) 0.061(3) Uani 1 1 d G . . . .
C62 C 0.8462(7) 0.9154(4) -0.6597(4) 0.061(3) Uani 1 1 d G . . . .
H62 H 0.824951 0.870564 -0.682118 0.073 Uiso 1 1 calc R U . . .
C63 C 0.8750(7) 0.9785(5) -0.7052(3) 0.066(3) Uani 1 1 d G . . . .
H63 H 0.873534 0.976702 -0.758728 0.080 Uiso 1 1 calc R U . . .
C64 C 0.9061(8) 1.0441(5) -0.6723(5) 0.071(4) Uani 1 1 d G . . . .
H64 H 0.925826 1.087174 -0.703399 0.085 Uiso 1 1 calc R U . . .
C65 C 0.9083(8) 1.0467(5) -0.5939(5) 0.080(4) Uani 1 1 d G . . . .
H65 H 0.929534 1.091509 -0.571460 0.096 Uiso 1 1 calc R U . . .
C66 C 0.8794(7) 0.9836(6) -0.5484(3) 0.080(4) Uani 1 1 d G . . . .
H66 H 0.880951 0.985372 -0.494848 0.096 Uiso 1 1 calc R U . . .
Re1 Re 0.88775(4) 0.70465(3) 0.13792(3) 0.0489(2) Uani 1 1 d . . . . .
Cl1 Cl 0.9139(2) 0.83823(16) 0.16591(15) 0.0553(7) Uani 1 1 d . . . . .
Cl2 Cl 0.7302(2) 0.75360(18) 0.08258(18) 0.0579(7) Uani 1 1 d . . . . .
Cl3 Cl 0.7947(3) 0.71071(19) 0.26086(17) 0.0658(8) Uani 1 1 d . . . . .
P1 P 1.0332(3) 0.66826(19) 0.21373(17) 0.0570(8) Uani 1 1 d . . . . .
P2 P 0.9503(2) 0.77614(17) -0.05210(16) 0.0503(7) Uani 1 1 d . . . . .
O1 O 0.8375(6) 0.5965(4) 0.1482(4) 0.0524(18) Uani 1 1 d . . . . .
C1 C 0.9820(9) 0.7319(7) 0.0395(6) 0.050(3) Uani 1 1 d . . . . .
H1 H 1.050113 0.741385 0.054029 0.060 Uiso 1 1 calc R U . . .
C2 C 0.9623(8) 0.6547(6) 0.0571(6) 0.044(2) Uani 1 1 d . . . . .
C3 C 0.9812(8) 0.5762(6) 0.0268(6) 0.046(3) Uani 1 1 d . . . . .
C4 C 0.9267(9) 0.5150(7) 0.0583(6) 0.049(3) Uani 1 1 d . . . . .
C5 C 0.8520(9) 0.5317(8) 0.1190(7) 0.056(3) Uani 1 1 d . . . . .
C6 C 0.7904(11) 0.4708(8) 0.1481(8) 0.068(4) Uani 1 1 d . . . . .
H6A H 0.745080 0.492560 0.188264 0.102 Uiso 1 1 calc R U . . .
H6B H 0.832984 0.424672 0.168695 0.102 Uiso 1 1 calc R U . . .
H6C H 0.751765 0.454231 0.106964 0.102 Uiso 1 1 calc R U . . .
C7 C 1.0525(9) 0.5621(7) -0.0303(6) 0.050(3) Uani 1 1 d . . . . .
H7 H 1.087336 0.604193 -0.050620 0.060 Uiso 1 1 calc R U . . .
C8 C 1.0313(13) 0.7187(10) 0.3011(9) 0.085(5) Uani 1 1 d . . . . .
H8A H 1.020795 0.776366 0.290577 0.127 Uiso 1 1 calc R U . . .
H8B H 1.094833 0.704916 0.326032 0.127 Uiso 1 1 calc R U . . .
H8C H 0.977359 0.702397 0.334449 0.127 Uiso 1 1 calc R U . . .
C13 C 1.1524(7) 0.4382(6) 0.2703(7) 0.092(4) Uani 1 1 d G U . . .
H13 H 1.214723 0.406453 0.267826 0.111 Uiso 1 1 calc R U . . .
C14 C 1.1437(6) 0.5165(6) 0.2417(6) 0.083(3) Uani 1 1 d G U . . .
H14 H 1.200050 0.538273 0.219691 0.099 Uiso 1 1 calc R U . . .
C9 C 1.0524(7) 0.5629(4) 0.2453(5) 0.071(3) Uani 1 1 d G U . . .
C10 C 0.9699(6) 0.5311(5) 0.2775(6) 0.075(3) Uani 1 1 d G U . . .
H10 H 0.907572 0.562787 0.280012 0.089 Uiso 1 1 calc R U . . .
C11 C 0.9786(7) 0.4527(5) 0.3061(6) 0.080(3) Uani 1 1 d G U . . .
H11 H 0.922243 0.430968 0.328147 0.096 Uiso 1 1 calc R U . . .
C12 C 1.0699(8) 0.4063(4) 0.3025(6) 0.092(4) Uani 1 1 d G U . . .
H12 H 1.075818 0.352800 0.322055 0.111 Uiso 1 1 calc R U . . .
C15 C 1.1488(6) 0.6918(6) 0.1652(5) 0.064(3) Uani 1 1 d G . . . .
C16 C 1.1952(7) 0.6431(5) 0.1104(5) 0.068(4) Uani 1 1 d G . . . .
H16 H 1.167553 0.596396 0.097946 0.082 Uiso 1 1 calc R U . . .
C17 C 1.2820(7) 0.6627(7) 0.0738(5) 0.089(5) Uani 1 1 d G . . . .
C18 C 1.3224(7) 0.7310(8) 0.0920(7) 0.107(6) Uani 1 1 d G U . . .
H18 H 1.381774 0.744396 0.066930 0.128 Uiso 1 1 calc R U . . .
C19 C 1.2761(8) 0.7797(6) 0.1468(7) 0.105(6) Uani 1 1 d G . . . .
C20 C 1.1893(8) 0.7601(5) 0.1835(5) 0.078(4) Uani 1 1 d G . . . .
H20 H 1.157597 0.793405 0.220936 0.093 Uiso 1 1 calc R U . . .
C22 C 1.1529(7) 0.7710(6) -0.0847(4) 0.083(4) Uani 1 1 d G U . . .
H22 H 1.158233 0.783892 -0.033413 0.099 Uiso 1 1 calc R U . . .
C23 C 1.2372(6) 0.7619(7) -0.1318(6) 0.094(4) Uani 1 1 d G U . . .
H23 H 1.300220 0.768575 -0.112634 0.112 Uiso 1 1 calc R U . . .
C24 C 1.2294(7) 0.7430(7) -0.2068(5) 0.095(4) Uani 1 1 d G U . . .
H24 H 1.287039 0.736745 -0.238985 0.114 Uiso 1 1 calc R U . . .
C25 C 1.1372(8) 0.7332(7) -0.2348(4) 0.088(4) Uani 1 1 d G U . . .
H25 H 1.131872 0.720231 -0.286116 0.106 Uiso 1 1 calc R U . . .
C26 C 1.0529(6) 0.7423(6) -0.1878(5) 0.078(4) Uani 1 1 d G U . . .
H26 H 0.989884 0.735547 -0.206897 0.093 Uiso 1 1 calc R U . . .
C21 C 1.0607(6) 0.7612(6) -0.1127(4) 0.061(3) Uani 1 1 d G U . . .
C27 C 0.9171(6) 0.8820(3) -0.0506(4) 0.056(2) Uani 1 1 d G U . . .
C28 C 0.9672(6) 0.9329(5) -0.0980(4) 0.066(3) Uani 1 1 d G U . . .
H28 H 1.019576 0.911773 -0.130789 0.079 Uiso 1 1 calc R U . . .
C29 C 0.9406(6) 1.0146(4) -0.0975(5) 0.072(3) Uani 1 1 d G U . . .
H29 H 0.974822 1.049357 -0.129872 0.086 Uiso 1 1 calc R U . . .
C30 C 0.8639(7) 1.0454(3) -0.0495(5) 0.067(3) Uani 1 1 d G U . . .
H30 H 0.845749 1.101287 -0.049125 0.080 Uiso 1 1 calc R U . . .
C31 C 0.8138(6) 0.9945(4) -0.0021(4) 0.062(3) Uani 1 1 d G U . . .
H31 H 0.761429 1.015633 0.030705 0.075 Uiso 1 1 calc R U . . .
C32 C 0.8404(6) 0.9128(4) -0.0026(4) 0.053(2) Uani 1 1 d G U . . .
H32 H 0.806182 0.878048 0.029789 0.063 Uiso 1 1 calc R U . . .
C33 C 0.8519(10) 0.7318(8) -0.0925(7) 0.060(3) Uani 1 1 d . . . . .
H33A H 0.871771 0.674686 -0.097377 0.091 Uiso 1 1 calc R U . . .
H33B H 0.837812 0.756813 -0.142638 0.091 Uiso 1 1 calc R U . . .
H33C H 0.792275 0.739421 -0.059635 0.091 Uiso 1 1 calc R U . . .
C68 C 1.5187(15) 0.8237(14) -0.0436(11) 0.107(5) Uani 1 1 d . U . . .
H68A H 1.479572 0.816295 -0.087854 0.161 Uiso 1 1 calc R U . . .
H68B H 1.524200 0.774848 -0.011308 0.161 Uiso 1 1 calc R U . . .
H68C H 1.585126 0.835754 -0.060472 0.161 Uiso 1 1 calc R U . . .
C69 C 1.4684(16) 0.8912(14) 0.0003(13) 0.114(5) Uani 1 1 d . U . . .
H69A H 1.399547 0.904778 -0.016848 0.137 Uiso 1 1 calc R U . . .
H69B H 1.465529 0.875241 0.054807 0.137 Uiso 1 1 calc R U . . .
C70 C 1.5217(15) 0.9586(8) -0.0109(14) 0.122(5) Uani 1 1 d D U . . .
H70A H 1.540255 0.962387 -0.065441 0.146 Uiso 1 1 calc R U . . .
H70B H 1.584401 0.946100 0.016554 0.146 Uiso 1 1 calc R U . . .
Cl7 Cl 1.7097(5) 0.5536(4) -0.0563(5) 0.151(2) Uani 1 1 d . . . . .
Cl8 Cl 1.4958(8) 0.6055(8) -0.0710(8) 0.232(5) Uani 1 1 d . U . . .
C67 C 1.6140(17) 0.6296(18) -0.0560(18) 0.152(10) Uani 1 1 d . . . . .
H67A H 1.629646 0.670198 -0.095415 0.182 Uiso 1 1 calc R U . . .
H67B H 1.612841 0.654891 -0.006525 0.182 Uiso 1 1 calc R U . . .

loop_
_atom_site_aniso_label
_atom_site_aniso_U_11
_atom_site_aniso_U_22
_atom_site_aniso_U_33
_atom_site_aniso_U_23
_atom_site_aniso_U_13
_atom_site_aniso_U_12
Re2 0.0884(4) 0.0490(4) 0.0252(3) 0.0067(2) -0.0097(2) 0.0272(3)
Cl4 0.141(3) 0.0479(17) 0.0400(18) 0.0040(14) 0.0017(18) 0.0252(18)
Cl5 0.088(2) 0.086(2) 0.0347(17) 0.0116(16) -0.0171(14) 0.0471(18)
Cl6 0.118(3) 0.063(2) 0.0356(17) 0.0207(15) -0.0028(16) 0.0353(18)
P3 0.0678(17) 0.0528(17) 0.0245(14) 0.0025(13) -0.0133(11) 0.0219(13)
P4 0.084(2) 0.0589(19) 0.0274(15) 0.0003(14) -0.0051(13) 0.0156(16)
O2 0.086(5) 0.047(5) 0.033(4) 0.013(4) -0.015(4) 0.010(4)
C34 0.082(8) 0.051(7) 0.038(7) 0.010(6) -0.015(6) 0.004(6)
C35 0.074(7) 0.047(6) 0.023(6) 0.003(5) -0.009(5) 0.010(5)
C36 0.078(5) 0.046(5) 0.032(5) -0.002(4) -0.010(4) 0.007(5)
C37 0.079(6) 0.045(5) 0.031(5) -0.003(5) -0.011(5) 0.006(5)
C38 0.117(9) 0.056(7) 0.032(6) 0.005(5) 0.002(6) -0.018(7)
C39 0.124(9) 0.067(7) 0.044(7) 0.009(6) -0.001(7) -0.019(7)
C40 0.066(6) 0.048(6) 0.032(5) -0.002(5) -0.011(4) 0.006(5)
C41 0.088(9) 0.085(11) 0.045(8) 0.004(8) -0.030(7) 0.032(8)
C47 0.101(9) 0.054(7) 0.039(7) 0.003(6) -0.022(6) 0.001(7)
C42 0.073(7) 0.055(7) 0.035(6) -0.008(6) -0.012(5) 0.009(6)
C43 0.079(9) 0.071(9) 0.069(10) -0.009(8) -0.003(7) 0.021(7)
C44 0.097(9) 0.079(9) 0.099(11) -0.027(8) 0.024(8) -0.006(7)
C45 0.107(10) 0.078(9) 0.091(11) -0.025(8) 0.021(8) -0.010(7)
C46 0.140(14) 0.070(10) 0.038(8) 0.003(7) -0.019(8) -0.008(9)
C48 0.069(5) 0.072(6) 0.035(5) -0.019(5) -0.010(4) 0.028(5)
C49 0.074(6) 0.073(6) 0.061(6) -0.024(5) -0.005(5) 0.017(5)
C50 0.082(6) 0.081(7) 0.069(6) -0.023(6) -0.002(5) 0.030(5)
C51 0.080(6) 0.092(7) 0.065(6) -0.019(6) -0.005(5) 0.023(6)
C52 0.076(6) 0.093(7) 0.052(6) -0.010(6) -0.014(5) 0.019(6)
C53 0.066(5) 0.084(7) 0.041(5) -0.008(5) -0.008(5) 0.027(5)
C54 0.100(10) 0.080(10) 0.038(7) 0.000(7) 0.002(7) 0.008(8)
C59 0.123(13) 0.071(10) 0.073(11) 0.001(9) -0.012(9) 0.024(9)
C58 0.115(9) 0.086(8) 0.085(8) -0.008(7) 0.005(7) 0.013(7)
C57 0.102(8) 0.089(8) 0.083(8) 0.006(7) 0.010(7) 0.011(7)
C56 0.090(11) 0.123(17) 0.095(14) 0.038(13) 0.001(9) 0.028(11)
C55 0.086(10) 0.080(11) 0.092(13) 0.013(10) -0.004(9) 0.027(8)
C60 0.087(8) 0.056(7) 0.030(6) 0.005(6) -0.021(5) 0.011(6)
C61 0.059(6) 0.063(8) 0.056(8) -0.012(7) -0.011(5) 0.017(6)
C62 0.081(8) 0.050(7) 0.049(8) -0.007(6) -0.002(6) 0.010(6)
C63 0.088(8) 0.064(8) 0.040(7) -0.003(6) 0.002(6) 0.020(7)
C64 0.108(10) 0.067(9) 0.037(7) -0.001(7) -0.005(7) -0.007(8)
C65 0.096(10) 0.090(11) 0.060(9) -0.015(9) 0.003(8) -0.026(9)
C66 0.092(10) 0.095(12) 0.059(9) -0.022(9) -0.008(7) -0.023(9)
Re1 0.0790(4) 0.0356(3) 0.0262(3) 0.0011(2) -0.0049(2) 0.0194(2)
Cl1 0.0890(18) 0.0399(14) 0.0322(14) -0.0024(12) -0.0127(12) 0.0180(13)
Cl2 0.0732(16) 0.0502(15) 0.0448(16) -0.0011(13) -0.0114(12) 0.0193(13)
Cl3 0.099(2) 0.0525(17) 0.0395(16) -0.0041(14) 0.0069(14) 0.0169(15)
P1 0.088(2) 0.0449(16) 0.0305(16) 0.0049(13) -0.0151(14) 0.0252(15)
P2 0.0780(18) 0.0374(14) 0.0308(15) 0.0057(12) -0.0111(13) 0.0138(13)
O1 0.083(5) 0.032(4) 0.037(4) 0.000(3) -0.001(4) 0.013(4)
C1 0.072(7) 0.042(6) 0.030(6) -0.002(5) 0.001(5) 0.020(5)
C2 0.068(6) 0.035(5) 0.026(6) 0.006(4) -0.008(4) 0.014(5)
C3 0.079(7) 0.031(5) 0.021(5) -0.001(4) 0.004(5) 0.018(5)
C4 0.069(6) 0.044(6) 0.029(6) 0.000(5) -0.002(5) 0.017(5)
C5 0.062(6) 0.062(8) 0.040(7) -0.005(6) 0.005(5) 0.015(6)
C6 0.094(9) 0.052(7) 0.053(8) 0.003(6) 0.021(7) 0.010(7)
C7 0.073(7) 0.037(6) 0.035(6) 0.003(5) -0.001(5) 0.012(5)
C8 0.115(12) 0.066(9) 0.066(10) -0.006(8) -0.024(8) 0.023(8)
C13 0.112(7) 0.070(7) 0.081(7) 0.032(6) -0.011(6) 0.039(6)
C14 0.103(7) 0.067(6) 0.066(7) 0.028(6) -0.002(6) 0.028(6)
C9 0.094(6) 0.058(5) 0.051(5) 0.015(5) -0.008(5) 0.024(5)
C10 0.109(7) 0.057(6) 0.050(6) 0.013(5) -0.007(5) 0.019(6)
C11 0.119(7) 0.060(6) 0.054(6) 0.020(6) -0.015(6) 0.013(6)
C12 0.126(8) 0.064(7) 0.075(7) 0.026(6) -0.010(6) 0.030(6)
C15 0.075(8) 0.064(8) 0.047(8) 0.007(7) -0.023(6) 0.017(6)
C16 0.078(8) 0.074(9) 0.045(8) 0.025(7) -0.019(6) 0.023(7)
C17 0.079(9) 0.093(12) 0.084(12) 0.024(10) 0.005(8) 0.019(8)
C18 0.098(8) 0.111(10) 0.110(10) 0.001(8) -0.011(7) -0.010(8)
C19 0.104(13) 0.090(13) 0.116(16) 0.012(12) -0.006(11) 0.010(10)
C20 0.103(11) 0.058(8) 0.066(10) 0.018(8) -0.017(8) 0.015(8)
C22 0.100(8) 0.064(7) 0.077(8) 0.013(7) 0.022(7) 0.008(7)
C23 0.108(8) 0.078(7) 0.088(7) 0.014(7) 0.030(7) 0.001(6)
C24 0.119(7) 0.079(7) 0.077(7) 0.030(6) 0.034(7) 0.012(7)
C25 0.120(7) 0.078(7) 0.055(6) 0.022(6) 0.027(6) 0.017(7)
C26 0.100(7) 0.071(6) 0.054(6) 0.011(5) 0.009(5) 0.018(6)
C21 0.079(6) 0.062(6) 0.036(6) 0.018(5) 0.000(5) 0.012(5)
C27 0.084(6) 0.040(5) 0.040(5) 0.006(4) -0.020(5) 0.011(5)
C28 0.093(6) 0.042(5) 0.059(6) 0.016(5) -0.023(5) 0.007(5)
C29 0.101(7) 0.044(5) 0.069(6) 0.026(5) -0.027(5) -0.001(5)
C30 0.103(7) 0.038(5) 0.058(6) 0.007(5) -0.031(5) 0.004(5)
C31 0.099(6) 0.043(5) 0.042(5) -0.003(5) -0.022(5) 0.010(5)
C32 0.088(6) 0.038(5) 0.029(5) 0.006(4) -0.022(4) 0.009(4)
C33 0.094(9) 0.053(7) 0.029(6) 0.002(6) -0.009(6) 0.012(6)
C68 0.106(9) 0.136(12) 0.083(10) 0.008(9) -0.030(8) -0.024(9)
C69 0.111(8) 0.134(10) 0.099(9) 0.006(8) -0.017(7) -0.024(8)
C70 0.119(8) 0.136(9) 0.112(8) -0.001(7) -0.015(7) -0.024(7)
Cl7 0.156(5) 0.106(4) 0.185(7) -0.005(4) -0.035(5) 0.022(4)
Cl8 0.196(7) 0.218(8) 0.284(9) -0.022(7) 0.032(6) -0.037(6)
C67 0.111(16) 0.17(3) 0.17(3) 0.02(2) -0.024(16) -0.003(16)

loop_
_atom_type_symbol
_atom_type_description
_atom_type_scat_dispersion_real
_atom_type_scat_dispersion_imag
_atom_type_scat_source
C C 0.0181 0.0091 'International Tables Vol C Tables 4.2.6.8 and 6.1.1.4'
H H 0.0000 0.0000 'International Tables Vol C Tables 4.2.6.8 and 6.1.1.4'
Cl Cl 0.3639 0.7018 'International Tables Vol C Tables 4.2.6.8 and 6.1.1.4'
O O 0.0492 0.0322 'International Tables Vol C Tables 4.2.6.8 and 6.1.1.4'
P P 0.2955 0.4335 'International Tables Vol C Tables 4.2.6.8 and 6.1.1.4'
Re Re -5.2083 5.8923 'International Tables Vol C Tables 4.2.6.8 and 6.1.1.4'

loop_
_geom_angle_atom_site_label_1
_geom_angle_atom_site_label_2
_geom_angle_atom_site_label_3
_geom_angle
_geom_angle_site_symmetry_1
_geom_angle_site_symmetry_3
_geom_angle_publ_flag
Cl4 Re2 Cl5 90.25(14) . . ?
Cl4 Re2 Cl6 86.78(12) . . ?
Cl4 Re2 P3 170.99(11) . . ?
Cl5 Re2 Cl6 83.71(13) . . ?
Cl5 Re2 P3 85.39(11) . . ?
P3 Re2 Cl6 84.90(12) . . ?
O2 Re2 Cl4 88.8(3) . . ?
O2 Re2 Cl5 162.4(3) . . ?
O2 Re2 Cl6 78.7(3) . . ?
O2 Re2 P3 92.9(2) . . ?
O2 Re2 C34 118.6(4) . . ?
C34 Re2 Cl4 91.6(3) . . ?
C34 Re2 Cl5 79.0(3) . . ?
C34 Re2 Cl6 162.6(3) . . ?
C34 Re2 P3 95.3(3) . . ?
C35 Re2 Cl4 104.5(3) . . ?
C35 Re2 Cl5 117.3(4) . . ?
C35 Re2 Cl6 155.5(4) . . ?
C35 Re2 P3 84.5(3) . . ?
C35 Re2 O2 79.9(4) . . ?
C35 Re2 C34 40.9(5) . . ?
C41 P3 Re2 115.1(5) . . ?
C41 P3 C42 105.5(7) . . ?
C41 P3 C48 102.0(6) . . ?
C42 P3 Re2 111.4(3) . . ?
C42 P3 C48 104.7(4) . . ?
C48 P3 Re2 116.9(3) . . ?
C34 P4 C54 113.3(6) . . ?
C34 P4 C60 112.8(6) . . ?
C34 P4 C61 104.6(5) . . ?
C54 P4 C60 108.4(6) . . ?
C54 P4 C61 110.5(5) . . ?
C60 P4 C61 107.1(5) . . ?
C38 O2 Re2 138.0(8) . . ?
Re2 C34 H34 114.7 . . ?
P4 C34 Re2 126.0(7) . . ?
P4 C34 H34 114.7 . . ?
C35 C34 Re2 59.2(6) . . ?
C35 C34 P4 115.4(9) . . ?
C35 C34 H34 114.7 . . ?
C34 C35 Re2 79.9(7) . . ?
C36 C35 Re2 139.8(9) . . ?
C36 C35 C34 139.9(11) . . ?
C35 C36 C37 118.2(11) . . ?
C35 C36 C40 119.7(11) . . ?
C40 C36 C37 122.1(11) . . ?
C36 C37 C38 121.3(12) . . ?
C40 C37 C36 116.6(11) 2_674 . ?
C40 C37 C38 122.2(12) 2_674 . ?
O2 C38 C37 121.8(13) . . ?
O2 C38 C39 119.1(12) . . ?
C39 C38 C37 119.1(14) . . ?
C38 C39 H39A 109.5 . . ?
C38 C39 H39B 109.5 . . ?
C38 C39 H39C 109.5 . . ?
H39A C39 H39B 109.5 . . ?
H39A C39 H39C 109.5 . . ?
H39B C39 H39C 109.5 . . ?
C36 C40 C37 121.3(11) . 2_674 ?
C36 C40 H40 119.4 . . ?
C37 C40 H40 119.4 2_674 . ?
P3 C41 H41A 109.5 . . ?
P3 C41 H41B 109.5 . . ?
P3 C41 H41C 109.5 . . ?
H41A C41 H41B 109.5 . . ?
H41A C41 H41C 109.5 . . ?
H41B C41 H41C 109.5 . . ?
C42 C47 H47 120.0 . . ?
C42 C47 C46 120.0 . . ?
C46 C47 H47 120.0 . . ?
C47 C42 P3 121.0(5) . . ?
C47 C42 C43 120.0 . . ?
C43 C42 P3 118.8(5) . . ?
C42 C43 H43 120.0 . . ?
C42 C43 C44 120.0 . . ?
C44 C43 H43 120.0 . . ?
C43 C44 H44 120.0 . . ?
C45 C44 C43 120.0 . . ?
C45 C44 H44 120.0 . . ?
C44 C45 H45 120.0 . . ?
C44 C45 C46 120.0 . . ?
C46 C45 H45 120.0 . . ?
C47 C46 H46 120.0 . . ?
C45 C46 C47 120.0 . . ?
C45 C46 H46 120.0 . . ?
C49 C48 P3 121.1(5) . . ?
C49 C48 C53 120.0 . . ?
C53 C48 P3 118.5(5) . . ?
C48 C49 H49 120.0 . . ?
C48 C49 C50 120.0 . . ?
C50 C49 H49 120.0 . . ?
C49 C50 H50 120.0 . . ?
C51 C50 C49 120.0 . . ?
C51 C50 H50 120.0 . . ?
C50 C51 H51 120.0 . . ?
C50 C51 C52 120.0 . . ?
C52 C51 H51 120.0 . . ?
C51 C52 H52 120.0 . . ?
C53 C52 C51 120.0 . . ?
C53 C52 H52 120.0 . . ?
C48 C53 H53 120.0 . . ?
C52 C53 C48 120.0 . . ?
C52 C53 H53 120.0 . . ?
C59 C54 P4 122.6(6) . . ?
C59 C54 C55 120.0 . . ?
C55 C54 P4 117.4(6) . . ?
C54 C59 H59 120.0 . . ?
C54 C59 C58 120.0 . . ?
C58 C59 H59 120.0 . . ?
C59 C58 H58 120.0 . . ?
C59 C58 C57 120.0 . . ?
C57 C58 H58 120.0 . . ?
C58 C57 H57 120.0 . . ?
C56 C57 C58 120.0 . . ?
C56 C57 H57 120.0 . . ?
C57 C56 H56 120.0 . . ?
C57 C56 C55 120.0 . . ?
C55 C56 H56 120.0 . . ?
C54 C55 H55 120.0 . . ?
C56 C55 C54 120.0 . . ?
C56 C55 H55 120.0 . . ?
P4 C60 H60A 109.5 . . ?
P4 C60 H60B 109.5 . . ?
P4 C60 H60C 109.5 . . ?
H60A C60 H60B 109.5 . . ?
H60A C60 H60C 109.5 . . ?
H60B C60 H60C 109.5 . . ?
C62 C61 P4 119.5(5) . . ?
C62 C61 C66 120.0 . . ?
C66 C61 P4 120.3(5) . . ?
C61 C62 H62 120.0 . . ?
C63 C62 C61 120.0 . . ?
C63 C62 H62 120.0 . . ?
C62 C63 H63 120.0 . . ?
C64 C63 C62 120.0 . . ?
C64 C63 H63 120.0 . . ?
C63 C64 H64 120.0 . . ?
C63 C64 C65 120.0 . . ?
C65 C64 H64 120.0 . . ?
C64 C65 H65 120.0 . . ?
C66 C65 C64 120.0 . . ?
C66 C65 H65 120.0 . . ?
C61 C66 H66 120.0 . . ?
C65 C66 C61 120.0 . . ?
C65 C66 H66 120.0 . . ?
Cl1 Re1 Cl2 90.15(10) . . ?
Cl1 Re1 Cl3 82.48(11) . . ?
Cl1 Re1 P1 83.82(10) . . ?
Cl2 Re1 Cl3 85.45(11) . . ?
Cl2 Re1 P1 169.47(10) . . ?
P1 Re1 Cl3 85.20(11) . . ?
O1 Re1 Cl1 160.0(2) . . ?
O1 Re1 Cl2 87.2(2) . . ?
O1 Re1 Cl3 77.6(2) . . ?
O1 Re1 P1 95.5(2) . . ?
O1 Re1 C1 118.8(4) . . ?
C1 Re1 Cl1 81.2(3) . . ?
C1 Re1 Cl2 97.0(3) . . ?
C1 Re1 Cl3 163.5(3) . . ?
C1 Re1 P1 90.7(3) . . ?
C2 Re1 Cl1 118.9(3) . . ?
C2 Re1 Cl2 104.0(3) . . ?
C2 Re1 Cl3 156.0(3) . . ?
C2 Re1 P1 86.5(3) . . ?
C2 Re1 O1 80.9(4) . . ?
C2 Re1 C1 38.8(4) . . ?
C8 P1 Re1 114.3(5) . . ?
C8 P1 C9 102.8(7) . . ?
C8 P1 C15 104.0(7) . . ?
C9 P1 Re1 114.7(4) . . ?
C15 P1 Re1 113.0(3) . . ?
C15 P1 C9 106.9(4) . . ?
C1 P2 C21 107.1(5) . . ?
C1 P2 C27 112.9(4) . . ?
C27 P2 C21 106.3(4) . . ?
C33 P2 C1 112.1(6) . . ?
C33 P2 C21 109.3(5) . . ?
C33 P2 C27 109.0(5) . . ?
C5 O1 Re1 138.9(8) . . ?
Re1 C1 H1 112.3 . . ?
P2 C1 Re1 130.6(6) . . ?
P2 C1 H1 112.3 . . ?
C2 C1 Re1 59.3(6) . . ?
C2 C1 P2 119.0(9) . . ?
C2 C1 H1 112.3 . . ?
C1 C2 Re1 81.9(6) . . ?
C1 C2 C3 139.7(10) . . ?
C3 C2 Re1 138.2(9) . . ?
C4 C3 C2 118.4(9) . . ?
C7 C3 C2 119.8(10) . . ?
C7 C3 C4 121.8(10) . . ?
C3 C4 C5 120.5(10) . . ?
C7 C4 C3 118.2(10) 2_765 . ?
C7 C4 C5 121.3(11) 2_765 . ?
O1 C5 C4 122.6(12) . . ?
O1 C5 C6 116.4(10) . . ?
C6 C5 C4 121.0(11) . . ?
C5 C6 H6A 109.5 . . ?
C5 C6 H6B 109.5 . . ?
C5 C6 H6C 109.5 . . ?
H6A C6 H6B 109.5 . . ?
H6A C6 H6C 109.5 . . ?
H6B C6 H6C 109.5 . . ?
C3 C7 C4 120.0(11) . 2_765 ?
C3 C7 H7 120.0 . . ?
C4 C7 H7 120.0 2_765 . ?
P1 C8 H8A 109.5 . . ?
P1 C8 H8B 109.5 . . ?
P1 C8 H8C 109.5 . . ?
H8A C8 H8B 109.5 . . ?
H8A C8 H8C 109.5 . . ?
H8B C8 H8C 109.5 . . ?
C14 C13 H13 120.0 . . ?
C14 C13 C12 120.0 . . ?
C12 C13 H13 120.0 . . ?
C13 C14 H14 120.0 . . ?
C13 C14 C9 120.0 . . ?
C9 C14 H14 120.0 . . ?
C14 C9 P1 123.9(5) . . ?
C14 C9 C10 120.0 . . ?
C10 C9 P1 116.0(5) . . ?
C9 C10 H10 120.0 . . ?
C11 C10 C9 120.0 . . ?
C11 C10 H10 120.0 . . ?
C10 C11 H11 120.0 . . ?
C10 C11 C12 120.0 . . ?
C12 C11 H11 120.0 . . ?
C13 C12 H12 120.0 . . ?
C11 C12 C13 120.0 . . ?
C11 C12 H12 120.0 . . ?
C16 C15 P1 121.0(6) . . ?
C16 C15 C20 120.0 . . ?
C20 C15 P1 118.9(6) . . ?
C15 C16 H16 120.0 . . ?
C17 C16 C15 120.0 . . ?
C17 C16 H16 120.0 . . ?
C16 C17 C18 120.0 . . ?
C17 C18 H18 120.0 . . ?
C19 C18 C17 120.0 . . ?
C19 C18 H18 120.0 . . ?
C18 C19 C20 120.0 . . ?
C15 C20 H20 120.0 . . ?
C19 C20 C15 120.0 . . ?
C19 C20 H20 120.0 . . ?
C23 C22 H22 120.0 . . ?
C23 C22 C21 120.0 . . ?
C21 C22 H22 120.0 . . ?
C22 C23 H23 120.0 . . ?
C22 C23 C24 120.0 . . ?
C24 C23 H23 120.0 . . ?
C23 C24 H24 120.0 . . ?
C25 C24 C23 120.0 . . ?
C25 C24 H24 120.0 . . ?
C24 C25 H25 120.0 . . ?
C26 C25 C24 120.0 . . ?
C26 C25 H25 120.0 . . ?
C25 C26 H26 120.0 . . ?
C25 C26 C21 120.0 . . ?
C21 C26 H26 120.0 . . ?
C22 C21 P2 119.9(5) . . ?
C26 C21 P2 120.0(5) . . ?
C26 C21 C22 120.0 . . ?
C28 C27 P2 120.1(5) . . ?
C28 C27 C32 120.0 . . ?
C32 C27 P2 119.9(5) . . ?
C27 C28 H28 120.0 . . ?
C29 C28 C27 120.0 . . ?
C29 C28 H28 120.0 . . ?
C28 C29 H29 120.0 . . ?
C28 C29 C30 120.0 . . ?
C30 C29 H29 120.0 . . ?
C29 C30 H30 120.0 . . ?
C31 C30 C29 120.0 . . ?
C31 C30 H30 120.0 . . ?
C30 C31 H31 120.0 . . ?
C30 C31 C32 120.0 . . ?
C32 C31 H31 120.0 . . ?
C27 C32 H32 120.0 . . ?
C31 C32 C27 120.0 . . ?
C31 C32 H32 120.0 . . ?
P2 C33 H33A 109.5 . . ?
P2 C33 H33B 109.5 . . ?
P2 C33 H33C 109.5 . . ?
H33A C33 H33B 109.5 . . ?
H33A C33 H33C 109.5 . . ?
H33B C33 H33C 109.5 . . ?
H68A C68 H68B 109.5 . . ?
H68A C68 H68C 109.5 . . ?
H68B C68 H68C 109.5 . . ?
C69 C68 H68A 109.5 . . ?
C69 C68 H68B 109.5 . . ?
C69 C68 H68C 109.5 . . ?
C68 C69 H69A 109.7 . . ?
C68 C69 H69B 109.7 . . ?
H69A C69 H69B 108.2 . . ?
C70 C69 C68 109.7(17) . . ?
C70 C69 H69A 109.7 . . ?
C70 C69 H69B 109.7 . . ?
C69 C70 C70 122(2) . 2_875 ?
C69 C70 H70A 106.7 . . ?
C69 C70 H70B 106.7 . . ?
C70 C70 H70A 106.7 2_875 . ?
C70 C70 H70B 106.7 2_875 . ?
H70A C70 H70B 106.6 . . ?
Cl7 C67 Cl8 117.5(18) . . ?
Cl7 C67 H67A 107.9 . . ?
Cl7 C67 H67B 107.9 . . ?
Cl8 C67 H67A 107.9 . . ?
Cl8 C67 H67B 107.9 . . ?
H67A C67 H67B 107.2 . . ?

loop_
_geom_bond_atom_site_label_1
_geom_bond_atom_site_label_2
_geom_bond_distance
_geom_bond_site_symmetry_2
_geom_bond_publ_flag
Re2 Cl4 2.403(3) . ?
Re2 Cl5 2.417(3) . ?
Re2 Cl6 2.448(3) . ?
Re2 P3 2.425(3) . ?
Re2 O2 2.034(9) . ?
Re2 C34 2.218(13) . ?
Re2 C35 1.935(12) . ?
P3 C41 1.822(13) . ?
P3 C42 1.824(8) . ?
P3 C48 1.853(6) . ?
P4 C34 1.757(13) . ?
P4 C54 1.794(8) . ?
P4 C60 1.811(13) . ?
P4 C61 1.817(8) . ?
O2 C38 1.255(17) . ?
C34 H34 1.0000 . ?
C34 C35 1.476(17) . ?
C35 C36 1.380(16) . ?
C36 C37 1.431(18) . ?
C36 C40 1.391(17) . ?
C37 C38 1.459(18) . ?
C37 C40 1.419(16) 2_674 ?
C38 C39 1.46(2) . ?
C39 H39A 0.9800 . ?
C39 H39B 0.9800 . ?
C39 H39C 0.9800 . ?
C40 H40 0.9500 . ?
C41 H41A 0.9800 . ?
C41 H41B 0.9800 . ?
C41 H41C 0.9800 . ?
C47 H47 0.9500 . ?
C47 C42 1.3900 . ?
C47 C46 1.3900 . ?
C42 C43 1.3900 . ?
C43 H43 0.9500 . ?
C43 C44 1.3900 . ?
C44 H44 0.9500 . ?
C44 C45 1.3900 . ?
C45 H45 0.9500 . ?
C45 C46 1.3900 . ?
C46 H46 0.9500 . ?
C48 C49 1.3900 . ?
C48 C53 1.3900 . ?
C49 H49 0.9500 . ?
C49 C50 1.3900 . ?
C50 H50 0.9500 . ?
C50 C51 1.3900 . ?
C51 H51 0.9500 . ?
C51 C52 1.3900 . ?
C52 H52 0.9500 . ?
C52 C53 1.3900 . ?
C53 H53 0.9500 . ?
C54 C59 1.3900 . ?
C54 C55 1.3900 . ?
C59 H59 0.9500 . ?
C59 C58 1.3900 . ?
C58 H58 0.9500 . ?
C58 C57 1.3900 . ?
C57 H57 0.9500 . ?
C57 C56 1.3900 . ?
C56 H56 0.9500 . ?
C56 C55 1.3900 . ?
C55 H55 0.9500 . ?
C60 H60A 0.9800 . ?
C60 H60B 0.9800 . ?
C60 H60C 0.9800 . ?
C61 C62 1.3900 . ?
C61 C66 1.3900 . ?
C62 H62 0.9500 . ?
C62 C63 1.3900 . ?
C63 H63 0.9500 . ?
C63 C64 1.3900 . ?
C64 H64 0.9500 . ?
C64 C65 1.3900 . ?
C65 H65 0.9500 . ?
C65 C66 1.3900 . ?
C66 H66 0.9500 . ?
Re1 Cl1 2.405(3) . ?
Re1 Cl2 2.424(3) . ?
Re1 Cl3 2.477(3) . ?
Re1 P1 2.429(3) . ?
Re1 O1 2.023(8) . ?
Re1 C1 2.187(11) . ?
Re1 C2 1.899(10) . ?
P1 C8 1.799(15) . ?
P1 C9 1.836(7) . ?
P1 C15 1.836(8) . ?
P2 C1 1.797(12) . ?
P2 C21 1.813(7) . ?
P2 C27 1.798(6) . ?
P2 C33 1.788(13) . ?
O1 C5 1.227(14) . ?
C1 H1 1.0000 . ?
C1 C2 1.382(16) . ?
C2 C3 1.448(14) . ?
C3 C4 1.421(16) . ?
C3 C7 1.383(15) . ?
C4 C5 1.466(15) . ?
C4 C7 1.412(15) 2_765 ?
C5 C6 1.464(19) . ?
C6 H6A 0.9800 . ?
C6 H6B 0.9800 . ?
C6 H6C 0.9800 . ?
C7 H7 0.9500 . ?
C8 H8A 0.9800 . ?
C8 H8B 0.9800 . ?
C8 H8C 0.9800 . ?
C13 H13 0.9500 . ?
C13 C14 1.3900 . ?
C13 C12 1.3900 . ?
C14 H14 0.9500 . ?
C14 C9 1.3900 . ?
C9 C10 1.3900 . ?
C10 H10 0.9500 . ?
C10 C11 1.3900 . ?
C11 H11 0.9500 . ?
C11 C12 1.3900 . ?
C12 H12 0.9500 . ?
C15 C16 1.3900 . ?
C15 C20 1.3900 . ?
C16 H16 0.9500 . ?
C16 C17 1.3900 . ?
C17 C18 1.3900 . ?
C18 H18 0.9500 . ?
C18 C19 1.3900 . ?
C19 C20 1.3900 . ?
C20 H20 0.9500 . ?
C22 H22 0.9500 . ?
C22 C23 1.3900 . ?
C22 C21 1.3900 . ?
C23 H23 0.9500 . ?
C23 C24 1.3900 . ?
C24 H24 0.9500 . ?
C24 C25 1.3900 . ?
C25 H25 0.9500 . ?
C25 C26 1.3900 . ?
C26 H26 0.9500 . ?
C26 C21 1.3900 . ?
C27 C28 1.3900 . ?
C27 C32 1.3900 . ?
C28 H28 0.9500 . ?
C28 C29 1.3900 . ?
C29 H29 0.9500 . ?
C29 C30 1.3900 . ?
C30 H30 0.9500 . ?
C30 C31 1.3900 . ?
C31 H31 0.9500 . ?
C31 C32 1.3900 . ?
C32 H32 0.9500 . ?
C33 H33A 0.9800 . ?
C33 H33B 0.9800 . ?
C33 H33C 0.9800 . ?
C68 H68A 0.9800 . ?
C68 H68B 0.9800 . ?
C68 H68C 0.9800 . ?
C68 C69 1.50(3) . ?
C69 H69A 0.9900 . ?
C69 H69B 0.9900 . ?
C69 C70 1.42(3) . ?
C70 C70 1.519(19) 2_875 ?
C70 H70A 0.9900 . ?
C70 H70B 0.9900 . ?
Cl7 C67 1.72(3) . ?
Cl8 C67 1.73(3) . ?
C67 H67A 0.9900 . ?
C67 H67B 0.9900 . ?

loop_
_geom_torsion_atom_site_label_1
_geom_torsion_atom_site_label_2
_geom_torsion_atom_site_label_3
_geom_torsion_atom_site_label_4
_geom_torsion
_geom_torsion_site_symmetry_1
_geom_torsion_site_symmetry_2
_geom_torsion_site_symmetry_3
_geom_torsion_site_symmetry_4
_geom_torsion_publ_flag
Re2 P3 C42 C47 89.1(5) . . . . ?
Re2 P3 C42 C43 -85.8(5) . . . . ?
Re2 P3 C48 C49 -149.8(4) . . . . ?
Re2 P3 C48 C53 36.7(6) . . . . ?
Re2 O2 C38 C37 2(2) . . . . ?
Re2 O2 C38 C39 -177.0(9) . . . . ?
Re2 C34 C35 C36 -172.9(17) . . . . ?
Re2 C35 C36 C37 -8.3(18) . . . . ?
Re2 C35 C36 C40 170.6(10) . . . . ?
P3 C42 C43 C44 174.9(6) . . . . ?
P3 C48 C49 C50 -173.4(7) . . . . ?
P3 C48 C53 C52 173.6(6) . . . . ?
P4 C34 C35 Re2 118.3(8) . . . . ?
P4 C34 C35 C36 -55(2) . . . . ?
P4 C54 C59 C58 178.3(8) . . . . ?
P4 C54 C55 C56 -178.3(8) . . . . ?
P4 C61 C62 C63 174.3(7) . . . . ?
P4 C61 C66 C65 -174.3(7) . . . . ?
C34 P4 C54 C59 123.3(8) . . . . ?
C34 P4 C54 C55 -58.4(8) . . . . ?
C34 P4 C61 C62 -153.1(6) . . . . ?
C34 P4 C61 C66 21.3(7) . . . . ?
C34 C35 C36 C37 160.8(14) . . . . ?
C34 C35 C36 C40 -20(2) . . . . ?
C35 C36 C37 C38 -3.4(16) . . . . ?
C35 C36 C37 C40 176.8(10) . . . 2_674 ?
C35 C36 C40 C37 -176.7(10) . . . 2_674 ?
C36 C37 C38 O2 5.7(18) . . . . ?
C36 C37 C38 C39 -174.9(11) . . . . ?
C37 C36 C40 C37 2.1(18) . . . 2_674 ?
C40 C36 C37 C38 177.8(11) . . . . ?
C40 C36 C37 C40 -2.0(17) . . . 2_674 ?
C40 C37 C38 O2 -174.5(11) 2_674 . . . ?
C40 C37 C38 C39 4.9(17) 2_674 . . . ?
C41 P3 C42 C47 -145.3(6) . . . . ?
C41 P3 C42 C43 39.8(7) . . . . ?
C41 P3 C48 C49 83.8(8) . . . . ?
C41 P3 C48 C53 -89.7(7) . . . . ?
C47 C42 C43 C44 0.0 . . . . ?
C42 P3 C48 C49 -26.0(6) . . . . ?
C42 P3 C48 C53 160.5(5) . . . . ?
C42 C47 C46 C45 0.0 . . . . ?
C42 C43 C44 C45 0.0 . . . . ?
C43 C44 C45 C46 0.0 . . . . ?
C44 C45 C46 C47 0.0 . . . . ?
C46 C47 C42 P3 -174.8(7) . . . . ?
C46 C47 C42 C43 0.0 . . . . ?
C48 P3 C42 C47 -38.1(6) . . . . ?
C48 P3 C42 C43 147.0(5) . . . . ?
C48 C49 C50 C51 0.0 . . . . ?
C49 C48 C53 C52 0.0 . . . . ?
C49 C50 C51 C52 0.0 . . . . ?
C50 C51 C52 C53 0.0 . . . . ?
C51 C52 C53 C48 0.0 . . . . ?
C53 C48 C49 C50 0.0 . . . . ?
C54 P4 C34 Re2 -69.0(9) . . . . ?
C54 P4 C34 C35 -138.2(9) . . . . ?
C54 P4 C61 C62 84.7(6) . . . . ?
C54 P4 C61 C66 -100.9(6) . . . . ?
C54 C59 C58 C57 0.0 . . . . ?
C59 C54 C55 C56 0.0 . . . . ?
C59 C58 C57 C56 0.0 . . . . ?
C58 C57 C56 C55 0.0 . . . . ?
C57 C56 C55 C54 0.0 . . . . ?
C55 C54 C59 C58 0.0 . . . . ?
C60 P4 C34 Re2 54.5(10) . . . . ?
C60 P4 C34 C35 -14.7(12) . . . . ?
C60 P4 C54 C59 -2.6(8) . . . . ?
C60 P4 C54 C55 175.7(6) . . . . ?
C60 P4 C61 C62 -33.2(7) . . . . ?
C60 P4 C61 C66 141.1(6) . . . . ?
C61 P4 C34 Re2 170.6(7) . . . . ?
C61 P4 C34 C35 101.4(10) . . . . ?
C61 P4 C54 C59 -119.8(6) . . . . ?
C61 P4 C54 C55 58.5(7) . . . . ?
C61 C62 C63 C64 0.0 . . . . ?
C62 C61 C66 C65 0.0 . . . . ?
C62 C63 C64 C65 0.0 . . . . ?
C63 C64 C65 C66 0.0 . . . . ?
C64 C65 C66 C61 0.0 . . . . ?
C66 C61 C62 C63 0.0 . . . . ?
Re1 P1 C9 C14 134.9(5) . . . . ?
Re1 P1 C9 C10 -48.1(6) . . . . ?
Re1 P1 C15 C16 -78.7(5) . . . . ?
Re1 P1 C15 C20 100.4(5) . . . . ?
Re1 O1 C5 C4 2(2) . . . . ?
Re1 O1 C5 C6 -178.4(9) . . . . ?
Re1 C1 C2 C3 175.5(17) . . . . ?
Re1 C2 C3 C4 6.6(18) . . . . ?
Re1 C2 C3 C7 -172.2(10) . . . . ?
Cl1 Re1 C2 C1 -14.4(8) . . . . ?
Cl1 Re1 C2 C3 169.9(11) . . . . ?
Cl2 Re1 C2 C1 83.7(7) . . . . ?
Cl2 Re1 C2 C3 -92.0(12) . . . . ?
Cl3 Re1 C2 C1 -165.4(7) . . . . ?
Cl3 Re1 C2 C3 19.0(19) . . . . ?
P1 Re1 C2 C1 -95.4(7) . . . . ?
P1 Re1 C2 C3 88.9(12) . . . . ?
P1 C9 C10 C11 -177.1(7) . . . . ?
P1 C15 C16 C17 179.2(7) . . . . ?
P1 C15 C20 C19 -179.2(7) . . . . ?
P2 C1 C2 Re1 -122.5(7) . . . . ?
P2 C1 C2 C3 53.1(19) . . . . ?
P2 C27 C28 C29 179.2(6) . . . . ?
P2 C27 C32 C31 -179.2(6) . . . . ?
O1 Re1 C2 C1 168.4(7) . . . . ?
O1 Re1 C2 C3 -7.2(12) . . . . ?
C1 Re1 C2 C3 -175.7(16) . . . . ?
C1 P2 C21 C22 -41.3(7) . . . . ?
C1 P2 C21 C26 140.6(6) . . . . ?
C1 P2 C27 C28 124.2(6) . . . . ?
C1 P2 C27 C32 -56.6(7) . . . . ?
C1 C2 C3 C4 -166.8(14) . . . . ?
C1 C2 C3 C7 14(2) . . . . ?
C2 C3 C4 C5 1.0(17) . . . . ?
C2 C3 C4 C7 -178.1(10) . . . 2_765 ?
C2 C3 C7 C4 178.1(10) . . . 2_765 ?
C3 C4 C5 O1 -4.6(18) . . . . ?
C3 C4 C5 C6 175.6(12) . . . . ?
C4 C3 C7 C4 -0.6(19) . . . 2_765 ?
C7 C3 C4 C5 179.8(11) . . . . ?
C7 C3 C4 C7 0.6(19) . . . 2_765 ?
C7 C4 C5 O1 174.5(12) 2_765 . . . ?
C7 C4 C5 C6 -5.3(18) 2_765 . . . ?
C8 P1 C9 C14 -100.4(8) . . . . ?
C8 P1 C9 C10 76.6(8) . . . . ?
C8 P1 C15 C16 156.7(7) . . . . ?
C8 P1 C15 C20 -24.1(8) . . . . ?
C13 C14 C9 P1 176.9(8) . . . . ?
C13 C14 C9 C10 0.0 . . . . ?
C14 C13 C12 C11 0.0 . . . . ?
C14 C9 C10 C11 0.0 . . . . ?
C9 P1 C15 C16 48.5(7) . . . . ?
C9 P1 C15 C20 -132.4(6) . . . . ?
C9 C10 C11 C12 0.0 . . . . ?
C10 C11 C12 C13 0.0 . . . . ?
C12 C13 C14 C9 0.0 . . . . ?
C15 P1 C9 C14 8.7(7) . . . . ?
C15 P1 C9 C10 -174.3(6) . . . . ?
C15 C16 C17 C18 0.0 . . . . ?
C16 C15 C20 C19 0.0 . . . . ?
C16 C17 C18 C19 0.0 . . . . ?
C17 C18 C19 C20 0.0 . . . . ?
C18 C19 C20 C15 0.0 . . . . ?
C20 C15 C16 C17 0.0 . . . . ?
C22 C23 C24 C25 0.0 . . . . ?
C23 C22 C21 P2 -178.0(8) . . . . ?
C23 C22 C21 C26 0.0 . . . . ?
C23 C24 C25 C26 0.0 . . . . ?
C24 C25 C26 C21 0.0 . . . . ?
C25 C26 C21 P2 178.0(8) . . . . ?
C25 C26 C21 C22 0.0 . . . . ?
C21 P2 C1 Re1 -167.6(7) . . . . ?
C21 P2 C1 C2 -94.6(10) . . . . ?
C21 P2 C27 C28 7.2(6) . . . . ?
C21 P2 C27 C32 -173.6(5) . . . . ?
C21 C22 C23 C24 0.0 . . . . ?
C27 P2 C1 Re1 75.8(9) . . . . ?
C27 P2 C1 C2 148.8(8) . . . . ?
C27 P2 C21 C22 79.5(6) . . . . ?
C27 P2 C21 C26 -98.5(6) . . . . ?
C27 C28 C29 C30 0.0 . . . . ?
C28 C27 C32 C31 0.0 . . . . ?
C28 C29 C30 C31 0.0 . . . . ?
C29 C30 C31 C32 0.0 . . . . ?
C30 C31 C32 C27 0.0 . . . . ?
C32 C27 C28 C29 0.0 . . . . ?
C33 P2 C1 Re1 -47.7(9) . . . . ?
C33 P2 C1 C2 25.2(11) . . . . ?
C33 P2 C21 C22 -162.9(7) . . . . ?
C33 P2 C21 C26 19.0(8) . . . . ?
C33 P2 C27 C28 -110.6(6) . . . . ?
C33 P2 C27 C32 68.6(7) . . . . ?
C68 C69 C70 C70 166(3) . . . 2_875 ?

loop_
_platon_squeeze_void_nr
_platon_squeeze_void_average_x
_platon_squeeze_void_average_y
_platon_squeeze_void_average_z
_platon_squeeze_void_volume
_platon_squeeze_void_count_electrons
_platon_squeeze_void_content
1 0.500 0.500 0.500 809 468 '5 CH2CL2'
